data_7000399
loop_
_publ_author_name
'Sazonov, Petr K.'
'Minacheva, Lidiya Kh.'
'Churakov, Andrei V.'
'Sergienko, Vladimir S.'
'Artamkina, Galina A.'
'Oprunenko, Yuri F.'
'Beletskaya, Irina P.'

_publ_section_title
;
 Lariat ethers with fluoroaryl side-arms: a study of CF&#x22EF;metal
 cation interaction in the complexes of N-(o-fluoroaryl)azacrown ethers
;
_journal_issue 5
_journal_name_full 'Dalton Transactions'
_journal_page_first 843
_journal_page_last 850
_journal_paper_doi 10.1039/b807199c
_journal_year 2009
_chemical_formula_moiety 'C24 H34 F2 N2 O5 Pb, 2(Cl O4)'
_chemical_formula_sum 'C24 H34 Cl2 F2 N2 O13 Pb'
_chemical_formula_weight 874.62
_chemical_name_common
;aqua(N,N'-bis(o-fluorophenyl)diaza-18-crown-
6)lead(ii)diperchlorate
;
_chemical_name_systematic
;
aqua{N,N'-bis(o-fluorophenyl)diaza-18-crown-6}lead(II)diperchlorate
;
_space_group_IT_number 15
_symmetry_cell_setting monoclinic
_symmetry_space_group_name_Hall '-C 2yc'
_symmetry_space_group_name_H-M 'C 1 2/c 1'
_atom_sites_solution_hydrogens geom
_atom_sites_solution_primary direct
_atom_sites_solution_secondary difmap
_audit_creation_method SHELXL-97
_cell_angle_alpha 90.00
_cell_angle_beta 94.711(3)
_cell_angle_gamma 90.00
_cell_formula_units_Z 4
_cell_length_a 19.423(5)
_cell_length_b 12.719(3)
_cell_length_c 13.109(3)
_cell_measurement_reflns_used 1649
_cell_measurement_temperature 303(2)
_cell_measurement_theta_max 18.465
_cell_measurement_theta_min 3.118
_cell_volume 3227.5(13)
_computing_structure_refinement 'SHELXL-97 (Sheldrick, 1997)'
_computing_structure_solution 'SHELXS-97 (Sheldrick, 1990)'
_diffrn_ambient_temperature 303(2)
_diffrn_measured_fraction_theta_full 0.993
_diffrn_measured_fraction_theta_max 0.993
_diffrn_measurement_device_type 'Bruker SMART APEX II'
_diffrn_measurement_method \w
_diffrn_radiation_monochromator graphite
_diffrn_radiation_source 'fine-focus sealed tube'
_diffrn_radiation_type MoK\a
_diffrn_radiation_wavelength 0.71073
_diffrn_reflns_av_R_equivalents 0.0674
_diffrn_reflns_av_sigmaI/netI 0.0609
_diffrn_reflns_limit_h_max 23
_diffrn_reflns_limit_h_min -23
_diffrn_reflns_limit_k_max 15
_diffrn_reflns_limit_k_min -15
_diffrn_reflns_limit_l_max 16
_diffrn_reflns_limit_l_min -16
_diffrn_reflns_number 12378
_diffrn_reflns_theta_full 26.00
_diffrn_reflns_theta_max 26.00
_diffrn_reflns_theta_min 3.12
_diffrn_standards_decay_% 0
_diffrn_standards_interval_time 0
_diffrn_standards_number 0
_exptl_absorpt_coefficient_mu 5.468
_exptl_absorpt_correction_T_max 0.8985
_exptl_absorpt_correction_T_min 0.2184
_exptl_absorpt_correction_type multi-scan
_exptl_absorpt_process_details 'SADABS (Bruker, 2004)'
_exptl_crystal_colour light-brown
_exptl_crystal_density_diffrn 1.800
_exptl_crystal_density_method 'not measured'
_exptl_crystal_description needle
_exptl_crystal_F_000 1720
_exptl_crystal_size_max 0.40
_exptl_crystal_size_mid 0.03
_exptl_crystal_size_min 0.02
_refine_diff_density_max 2.977
_refine_diff_density_min -1.006
_refine_diff_density_rms 0.193
_refine_ls_extinction_method none
_refine_ls_goodness_of_fit_ref 1.009
_refine_ls_hydrogen_treatment constr
_refine_ls_matrix_type full
_refine_ls_number_parameters 181
_refine_ls_number_reflns 3154
_refine_ls_number_restraints 10
_refine_ls_restrained_S_all 1.015
_refine_ls_R_factor_all 0.0893
_refine_ls_R_factor_gt 0.0679
_refine_ls_shift/su_max 0.000
_refine_ls_shift/su_mean 0.000
_refine_ls_structure_factor_coef Fsqd
_refine_ls_weighting_details 'calc w=1/[\s^2^(Fo^2^)+(0.1326P)^2^+0.0000P] where P=(Fo^2^+2Fc^2^)/3'
_refine_ls_weighting_scheme calc
_refine_ls_wR_factor_gt 0.1773
_refine_ls_wR_factor_ref 0.1967
_reflns_number_gt 2435
_reflns_number_total 3154
_reflns_threshold_expression I>2\s(I)
_cod_data_source_file b807199c.txt
_cod_data_source_block m
_cod_original_cell_volume 3227.4(14)
_cod_original_sg_symbol_H-M 'C 2/c'
_cod_database_code 7000399

loop_
_symmetry_equiv_pos_as_xyz
'x, y, z'
'-x, y, -z+1/2'
'x+1/2, y+1/2, z'
'-x+1/2, y+1/2, -z+1/2'
'-x, -y, -z'
'x, -y, z-1/2'
'-x+1/2, -y+1/2, -z'
'x+1/2, -y+1/2, z-1/2'

loop_
_atom_site_label
_atom_site_type_symbol
_atom_site_fract_x
_atom_site_fract_y
_atom_site_fract_z
_atom_site_U_iso_or_equiv
_atom_site_adp_type
_atom_site_occupancy
_atom_site_symmetry_multiplicity
_atom_site_calc_flag
_atom_site_refinement_flags
_atom_site_disorder_assembly
_atom_site_disorder_group
Pb1 Pb 0.5000 0.23665(4) 0.2500 0.0545(3) Uani 1 2 d S . .
Cl1 Cl 0.34062(17) 0.1350(3) -0.2676(3) 0.0818(9) Uani 1 1 d D . .
O11 O 0.3139(9) 0.1374(17) -0.3625(12) 0.209(8) Uiso 1 1 d D . .
O12 O 0.4006(8) 0.0972(18) -0.2462(19) 0.35(2) Uani 1 1 d D . .
O13 O 0.3437(15) 0.2422(13) -0.238(2) 0.228(15) Uiso 1 1 d D . .
O14 O 0.2927(7) 0.0943(12) -0.2048(9) 0.156(6) Uani 1 1 d D . .
N1 N 0.4317(6) 0.2863(9) 0.0559(8) 0.071(3) Uani 1 1 d . . .
O1 O 0.3710(4) 0.1748(7) 0.2183(7) 0.072(2) Uani 1 1 d . . .
O2 O 0.4279(5) 0.2102(8) 0.4101(7) 0.081(3) Uani 1 1 d . . .
O3 O 0.5015(10) 0.0476(11) 0.2762(10) 0.061(4) Uiso 0.50 1 d P . .
H1 H 0.4715 -0.0010 0.2769 0.06(6) Uiso 0.50 1 d PR . .
H2 H 0.5297 0.0004 0.2602 0.05(6) Uiso 0.50 1 d PR . .
C1 C 0.3800(8) 0.1970(12) 0.0387(11) 0.083(4) Uani 1 1 d . . .
H1A H 0.3528 0.2074 -0.0259 0.100 Uiso 1 1 calc R . .
H1B H 0.4046 0.1309 0.0351 0.100 Uiso 1 1 calc R . .
C2 C 0.3324(6) 0.1920(12) 0.1246(12) 0.083(4) Uani 1 1 d . . .
H2A H 0.3069 0.2574 0.1275 0.100 Uiso 1 1 calc R . .
H2B H 0.2993 0.1354 0.1116 0.100 Uiso 1 1 calc R . .
C3 C 0.3289(6) 0.1765(13) 0.3029(12) 0.088(4) Uani 1 1 d . . .
H3B H 0.2901 0.1289 0.2897 0.106 Uiso 1 1 calc R . .
H3C H 0.3108 0.2468 0.3114 0.106 Uiso 1 1 calc R . .
C4 C 0.3702(7) 0.1444(14) 0.3966(11) 0.091(4) Uani 1 1 d . . .
H4A H 0.3428 0.1500 0.4550 0.109 Uiso 1 1 calc R . .
H4B H 0.3848 0.0719 0.3908 0.109 Uiso 1 1 calc R . .
C5 C 0.4693(12) 0.2045(16) 0.5064(12) 0.105(6) Uani 1 1 d . . .
H5A H 0.4391 0.2100 0.5616 0.126 Uiso 1 1 calc R . .
H5B H 0.4915 0.1362 0.5118 0.126 Uiso 1 1 calc R . .
C6 C 0.5146(10) 0.2742(18) 0.5181(15) 0.106(7) Uani 1 1 d . . .
H6A H 0.5387 0.2634 0.5851 0.127 Uiso 1 1 calc R . .
H6B H 0.4908 0.3410 0.5206 0.127 Uiso 1 1 calc R . .
C7 C 0.3934(4) 0.3843(6) 0.0440(6) 0.066(3) Uani 1 1 d G . .
C8 C 0.3607(5) 0.4156(8) -0.0493(6) 0.094(4) Uani 1 1 d G . .
H8 H 0.3611 0.3718 -0.1061 0.113 Uiso 1 1 calc R . .
C9 C 0.3274(5) 0.5123(9) -0.0578(8) 0.122(6) Uani 1 1 d G . .
H9 H 0.3056 0.5333 -0.1203 0.147 Uiso 1 1 calc R . .
C10 C 0.3268(6) 0.5778(7) 0.0270(10) 0.114(6) Uani 1 1 d G . .
H10 H 0.3046 0.6425 0.0213 0.137 Uiso 1 1 calc R . .
C11 C 0.3595(6) 0.5464(7) 0.1204(8) 0.130(7) Uani 1 1 d G . .
H11 H 0.3591 0.5902 0.1772 0.156 Uiso 1 1 calc R . .
C12 C 0.3928(5) 0.4497(7) 0.1289(6) 0.087(4) Uani 1 1 d G . .
F1 F 0.4206(6) 0.4200(8) 0.2208(5) 0.124(4) Uani 1 1 d . . .

loop_
_atom_site_aniso_label
_atom_site_aniso_U_11
_atom_site_aniso_U_22
_atom_site_aniso_U_33
_atom_site_aniso_U_23
_atom_site_aniso_U_13
_atom_site_aniso_U_12
Pb1 0.0465(4) 0.0538(4) 0.0630(4) 0.000 0.0034(3) 0.000
Cl1 0.0706(19) 0.070(2) 0.104(2) -0.0079(17) 0.0044(17) 0.0016(14)
O12 0.168(16) 0.22(2) 0.70(6) 0.19(3) 0.23(3) 0.120(17)
O14 0.149(11) 0.179(15) 0.150(11) 0.057(10) 0.083(9) 0.020(10)
N1 0.079(7) 0.076(7) 0.058(6) -0.005(5) 0.009(5) 0.012(6)
O1 0.042(4) 0.064(5) 0.110(7) -0.004(4) 0.006(4) -0.006(3)
O2 0.075(6) 0.089(6) 0.083(6) -0.007(5) 0.026(5) -0.017(5)
C1 0.102(11) 0.067(8) 0.078(9) -0.006(7) -0.005(8) -0.007(8)
C2 0.060(7) 0.071(8) 0.113(11) -0.009(8) -0.021(7) -0.008(6)
C3 0.049(7) 0.089(10) 0.127(12) -0.018(9) 0.018(8) -0.008(6)
C4 0.071(8) 0.116(12) 0.088(9) -0.009(8) 0.026(7) -0.028(8)
C5 0.138(17) 0.108(13) 0.064(9) -0.006(9) -0.015(10) 0.037(13)
C6 0.077(11) 0.165(19) 0.079(11) 0.052(11) 0.026(9) -0.001(10)
C7 0.056(7) 0.069(7) 0.072(7) 0.000(6) -0.005(6) 0.005(5)
C8 0.092(10) 0.109(12) 0.079(9) 0.007(8) -0.014(8) 0.017(9)
C9 0.095(11) 0.113(15) 0.153(16) 0.050(13) -0.026(11) 0.020(10)
C10 0.087(10) 0.081(11) 0.169(17) 0.043(12) -0.027(11) 0.014(8)
C11 0.178(19) 0.064(10) 0.153(16) 0.002(10) 0.046(14) 0.043(11)
C12 0.085(9) 0.065(8) 0.111(11) 0.003(7) 0.009(8) 0.026(7)
F1 0.199(10) 0.106(7) 0.063(5) -0.017(4) -0.015(5) 0.080(7)

loop_
_atom_type_symbol
_atom_type_description
_atom_type_scat_dispersion_real
_atom_type_scat_dispersion_imag
_atom_type_scat_source
C C 0.0033 0.0016 'International Tables Vol C Tables 4.2.6.8 and 6.1.1.4'
H H 0.0000 0.0000 'International Tables Vol C Tables 4.2.6.8 and 6.1.1.4'
N N 0.0061 0.0033 'International Tables Vol C Tables 4.2.6.8 and 6.1.1.4'
O O 0.0106 0.0060 'International Tables Vol C Tables 4.2.6.8 and 6.1.1.4'
F F 0.0171 0.0103 'International Tables Vol C Tables 4.2.6.8 and 6.1.1.4'
Cl Cl 0.1484 0.1585 'International Tables Vol C Tables 4.2.6.8 and 6.1.1.4'
Pb Pb -3.3944 10.1111 'International Tables Vol C Tables 4.2.6.8 and 6.1.1.4'

loop_
_geom_angle_atom_site_label_1
_geom_angle_atom_site_label_2
_geom_angle_atom_site_label_3
_geom_angle
_geom_angle_site_symmetry_1
_geom_angle_site_symmetry_3
_geom_angle_publ_flag
O3 Pb1 O3 16.2(6) . 2_655 ?
O3 Pb1 O1 74.1(5) . . ?
O3 Pb1 O1 71.4(5) 2_655 . ?
O3 Pb1 O1 71.4(5) . 2_655 ?
O3 Pb1 O1 74.1(5) 2_655 2_655 ?
O1 Pb1 O1 145.2(4) . 2_655 ?
O3 Pb1 O2 76.2(4) . . ?
O3 Pb1 O2 89.1(4) 2_655 . ?
O1 Pb1 O2 61.7(3) . . ?
O1 Pb1 O2 113.4(3) 2_655 . ?
O3 Pb1 O2 89.1(4) . 2_655 ?
O3 Pb1 O2 76.2(4) 2_655 2_655 ?
O1 Pb1 O2 113.4(3) . 2_655 ?
O1 Pb1 O2 61.7(3) 2_655 2_655 ?
O2 Pb1 O2 165.3(5) . 2_655 ?
O12 Cl1 O11 120.3(12) . . ?
O12 Cl1 O14 111.9(10) . . ?
O11 Cl1 O14 109.8(10) . . ?
O12 Cl1 O13 106.7(13) . . ?
O11 Cl1 O13 103.9(11) . . ?
O14 Cl1 O13 102.3(11) . . ?
C7 N1 C6 113.5(12) . 2_655 ?
C7 N1 C1 107.4(11) . . ?
C6 N1 C1 108.4(12) 2_655 . ?
C2 O1 C3 112.1(10) . . ?
C2 O1 Pb1 121.8(7) . . ?
C3 O1 Pb1 118.2(7) . . ?
C4 O2 C5 117.7(13) . . ?
C4 O2 Pb1 116.6(8) . . ?
C5 O2 Pb1 114.1(10) . . ?
O3 O3 Pb1 81.9(3) 2_655 . ?
O3 O3 H1 90.5 2_655 . ?
Pb1 O3 H1 136.2 . . ?
O3 O3 H2 76.0 2_655 . ?
Pb1 O3 H2 131.7 . . ?
H1 O3 H2 86.9 . . ?
C2 C1 N1 111.0(11) . . ?
C2 C1 H1A 109.4 . . ?
N1 C1 H1A 109.4 . . ?
C2 C1 H1B 109.4 . . ?
N1 C1 H1B 109.4 . . ?
H1A C1 H1B 108.0 . . ?
O1 C2 C1 110.0(10) . . ?
O1 C2 H2A 109.7 . . ?
C1 C2 H2A 109.7 . . ?
O1 C2 H2B 109.7 . . ?
C1 C2 H2B 109.7 . . ?
H2A C2 H2B 108.2 . . ?
O1 C3 C4 109.6(10) . . ?
O1 C3 H3B 109.8 . . ?
C4 C3 H3B 109.8 . . ?
O1 C3 H3C 109.8 . . ?
C4 C3 H3C 109.8 . . ?
H3B C3 H3C 108.2 . . ?
O2 C4 C3 108.5(12) . . ?
O2 C4 H4A 110.0 . . ?
C3 C4 H4A 110.0 . . ?
O2 C4 H4B 110.0 . . ?
C3 C4 H4B 110.0 . . ?
H4A C4 H4B 108.4 . . ?
C6 C5 O2 114.1(18) . . ?
C6 C5 H5A 108.7 . . ?
O2 C5 H5A 108.7 . . ?
C6 C5 H5B 108.7 . . ?
O2 C5 H5B 108.7 . . ?
H5A C5 H5B 107.6 . . ?
C5 C6 N1 121(2) . 2_655 ?
C5 C6 H6A 107.0 . . ?
N1 C6 H6A 107.0 2_655 . ?
C5 C6 H6B 107.0 . . ?
N1 C6 H6B 107.0 2_655 . ?
H6A C6 H6B 106.8 . . ?
C8 C7 C12 120.0 . . ?
C8 C7 N1 122.2(7) . . ?
C12 C7 N1 117.8(7) . . ?
C9 C8 C7 120.0 . . ?
C9 C8 H8 120.0 . . ?
C7 C8 H8 120.0 . . ?
C8 C9 C10 120.0 . . ?
C8 C9 H9 120.0 . . ?
C10 C9 H9 120.0 . . ?
C9 C10 C11 120.0 . . ?
C9 C10 H10 120.0 . . ?
C11 C10 H10 120.0 . . ?
C12 C11 C10 120.0 . . ?
C12 C11 H11 120.0 . . ?
C10 C11 H11 120.0 . . ?
F1 C12 C11 118.3(7) . . ?
F1 C12 C7 121.6(7) . . ?
C11 C12 C7 120.0 . . ?

loop_
_geom_bond_atom_site_label_1
_geom_bond_atom_site_label_2
_geom_bond_distance
_geom_bond_site_symmetry_2
_geom_bond_publ_flag
Pb1 O3 2.429(14) . ?
Pb1 O3 2.429(14) 2_655 ?
Pb1 O1 2.626(7) . ?
Pb1 O1 2.626(7) 2_655 ?
Pb1 O2 2.639(9) . ?
Pb1 O2 2.639(9) 2_655 ?
Cl1 O12 1.270(14) . ?
Cl1 O11 1.307(14) . ?
Cl1 O14 1.392(10) . ?
Cl1 O13 1.417(15) . ?
N1 C7 1.453(13) . ?
N1 C6 1.49(2) 2_655 ?
N1 C1 1.519(19) . ?
O1 C2 1.404(15) . ?
O1 C3 1.432(15) . ?
O2 C4 1.398(15) . ?
O2 C5 1.442(18) . ?
O3 O3 0.68(2) 2_655 ?
O3 H1 0.8501 . ?
O3 H2 0.8499 . ?
C1 C2 1.52(2) . ?
C1 H1A 0.9700 . ?
C1 H1B 0.9700 . ?
C2 H2A 0.9700 . ?
C2 H2B 0.9700 . ?
C3 C4 1.47(2) . ?
C3 H3B 0.9700 . ?
C3 H3C 0.9700 . ?
C4 H4A 0.9700 . ?
C4 H4B 0.9700 . ?
C5 C6 1.25(3) . ?
C5 H5A 0.9700 . ?
C5 H5B 0.9700 . ?
C6 N1 1.49(2) 2_655 ?
C6 H6A 0.9700 . ?
C6 H6B 0.9700 . ?
C7 C8 1.3900 . ?
C7 C12 1.3900 . ?
C8 C9 1.3900 . ?
C8 H8 0.9300 . ?
C9 C10 1.3900 . ?
C9 H9 0.9300 . ?
C10 C11 1.3900 . ?
C10 H10 0.9300 . ?
C11 C12 1.3900 . ?
C11 H11 0.9300 . ?
C12 F1 1.334(9) . ?

loop_
_geom_hbond_atom_site_label_D
_geom_hbond_atom_site_label_H
_geom_hbond_atom_site_label_A
_geom_hbond_distance_DH
_geom_hbond_distance_HA
_geom_hbond_distance_DA
_geom_hbond_angle_DHA
_geom_hbond_site_symmetry_A
O3 H2 O12 0.85 1.86 2.70(2) 170.4 5_655
O3 H1 O12 0.85 1.85 2.69(2) 169.0 6_556
